data_1518423
loop_
_publ_author_name
'Zhang, Kai'
'Wei, Pingchun'
'Li, Xin'
'\%Agren, Hans'
'Xie, Yongshu'

_publ_section_title
;
 Oxidative ring closure and metal triggered ring opening: syntheses of
 macrocyclic and linear hexapyrroles.
;
_journal_issue 24
_journal_name_full 'Organic letters'
_journal_page_first 6354
_journal_page_last 6357
_journal_paper_doi 10.1021/ol503132r
_journal_volume 16
_journal_year 2014
_chemical_formula_sum 'C59 H17 F25 N6'
_chemical_formula_weight 1284.79
_chemical_name_systematic
; 
 ? 
;
_space_group_IT_number 2
_symmetry_cell_setting triclinic
_symmetry_space_group_name_Hall '-P 1'
_symmetry_space_group_name_H-M 'P -1'
_atom_sites_solution_hydrogens geom
_atom_sites_solution_primary direct
_atom_sites_solution_secondary difmap
_audit_creation_method SHELXL-97
_cell_angle_alpha 100.8040(10)
_cell_angle_beta 113.243(2)
_cell_angle_gamma 106.8440(10)
_cell_formula_units_Z 2
_cell_length_a 14.3298(13)
_cell_length_b 15.1659(17)
_cell_length_c 17.3878(16)
_cell_measurement_temperature 293(2)
_cell_volume 3121.3(5)
_computing_structure_refinement 'SHELXL-97 (Sheldrick, 1997)'
_computing_structure_solution 'SHELXS-97 (Sheldrick, 1990)'
_diffrn_ambient_temperature 293(2)
_diffrn_measured_fraction_theta_full 0.971
_diffrn_measured_fraction_theta_max 0.971
_diffrn_radiation_monochromator graphite
_diffrn_radiation_source 'fine-focus sealed tube'
_diffrn_radiation_type MoK\a
_diffrn_radiation_wavelength 0.71073
_diffrn_reflns_av_R_equivalents 0.0423
_diffrn_reflns_av_sigmaI/netI 0.0813
_diffrn_reflns_limit_h_max 16
_diffrn_reflns_limit_h_min -16
_diffrn_reflns_limit_k_max 17
_diffrn_reflns_limit_k_min -16
_diffrn_reflns_limit_l_max 20
_diffrn_reflns_limit_l_min -19
_diffrn_reflns_number 17628
_diffrn_reflns_theta_full 24.20
_diffrn_reflns_theta_max 24.20
_diffrn_reflns_theta_min 2.78
_exptl_absorpt_coefficient_mu 0.134
_exptl_absorpt_correction_T_max 0.9724
_exptl_absorpt_correction_T_min 0.9483
_exptl_absorpt_correction_type multi-scan
_exptl_absorpt_process_details sadabs
_exptl_crystal_density_diffrn 1.367
_exptl_crystal_density_method 'not measured'
_exptl_crystal_description block
_exptl_crystal_F_000 1276
_exptl_crystal_size_max 0.40
_exptl_crystal_size_mid 0.36
_exptl_crystal_size_min 0.21
_platon_squeeze_details ' ?'
_refine_diff_density_max 0.395
_refine_diff_density_min -0.588
_refine_diff_density_rms 0.053
_refine_ls_extinction_method none
_refine_ls_goodness_of_fit_ref 0.920
_refine_ls_hydrogen_treatment constr
_refine_ls_matrix_type full
_refine_ls_number_parameters 939
_refine_ls_number_reflns 9748
_refine_ls_number_restraints 0
_refine_ls_restrained_S_all 0.920
_refine_ls_R_factor_all 0.1400
_refine_ls_R_factor_gt 0.0788
_refine_ls_shift/su_max 0.001
_refine_ls_shift/su_mean 0.000
_refine_ls_structure_factor_coef Fsqd
_refine_ls_weighting_details 'calc w=1/[\s^2^(Fo^2^)+(0.1313P)^2^+0.0000P] where P=(Fo^2^+2Fc^2^)/3'
_refine_ls_weighting_scheme calc
_refine_ls_wR_factor_gt 0.2058
_refine_ls_wR_factor_ref 0.2439
_reflns_number_gt 4639
_reflns_number_total 9748
_reflns_threshold_expression >2sigma(I)
_cod_data_source_file ol503132r_si_002.cif
_cod_data_source_block 130129d
_cod_depositor_comments 'Adding full bibliography for 1518423--1518425.cif.'
_cod_original_sg_symbol_H-M P-1
_cod_database_code 1518423

loop_
_symmetry_equiv_pos_as_xyz
'x, y, z'
'-x, -y, -z'

loop_
_atom_site_label
_atom_site_type_symbol
_atom_site_fract_x
_atom_site_fract_y
_atom_site_fract_z
_atom_site_U_iso_or_equiv
_atom_site_adp_type
_atom_site_occupancy
_atom_site_symmetry_multiplicity
_atom_site_calc_flag
_atom_site_refinement_flags
_atom_site_disorder_assembly
_atom_site_disorder_group
F1 F 0.0506(3) 0.2106(3) 0.3341(2) 0.1065(10) Uani 1 1 d . . .
F2 F -0.1485(3) 0.1220(3) 0.3246(3) 0.1187(12) Uani 1 1 d . . .
F3 F -0.1941(3) -0.0427(2) 0.3675(2) 0.1093(12) Uani 1 1 d . . .
F4 F -0.0412(3) -0.1185(2) 0.4201(2) 0.1040(10) Uani 1 1 d . . .
F5 F 0.1588(3) -0.0299(2) 0.4325(2) 0.0896(9) Uani 1 1 d . . .
F6 F 0.2367(9) 0.1484(8) 0.0318(4) 0.125(3) Uani 0.592(10) 1 d P A 1
F7 F 0.1802(11) 0.0316(8) -0.1290(6) 0.162(4) Uani 0.592(10) 1 d P A 1
F8 F 0.295(2) -0.093(2) -0.1335(17) 0.166(9) Uani 0.592(10) 1 d P A 1
F9 F 0.4310(9) -0.1046(7) 0.0070(5) 0.162(4) Uani 0.592(10) 1 d P A 1
F10 F 0.4826(8) 0.0103(7) 0.1667(5) 0.135(4) Uani 0.592(10) 1 d P A 1
F11 F 0.7100(2) 0.5500(2) 0.29321(18) 0.0820(8) Uani 1 1 d . . .
F12 F 0.8980(3) 0.6839(2) 0.3196(2) 0.0980(10) Uani 1 1 d . . .
F13 F 1.0905(3) 0.7373(3) 0.4709(3) 0.1154(12) Uani 1 1 d . . .
F14 F 1.0918(2) 0.6502(3) 0.5947(2) 0.1097(11) Uani 1 1 d . . .
F15 F 0.9045(2) 0.5127(2) 0.56723(19) 0.0886(9) Uani 1 1 d . . .
F16 F 0.5143(3) 0.1682(2) 0.6341(3) 0.1179(12) Uani 1 1 d . . .
F17 F 0.6433(5) 0.0711(3) 0.6668(4) 0.168(2) Uani 1 1 d . . .
F18 F 0.8634(4) 0.1613(4) 0.7204(3) 0.164(2) Uani 1 1 d . . .
F19 F 0.9486(3) 0.3522(4) 0.7330(3) 0.1379(16) Uani 1 1 d . . .
F20 F 0.8235(2) 0.4525(3) 0.70309(19) 0.0890(9) Uani 1 1 d . . .
F21 F 0.5960(3) 0.4718(3) 1.0277(2) 0.1208(12) Uani 1 1 d . . .
F22 F 0.5882(3) 0.6016(3) 1.1524(2) 0.1144(12) Uani 1 1 d . B .
F23 F 0.7433(3) 0.7872(3) 1.2326(2) 0.1227(13) Uani 1 1 d . . .
F24 F 0.9065(4) 0.8447(3) 1.1893(3) 0.1323(14) Uani 1 1 d . B .
F25 F 0.9107(4) 0.7188(3) 1.0599(3) 0.1253(13) Uani 1 1 d . . .
F6' F 0.3342(15) 0.1945(8) 0.0414(6) 0.123(5) Uani 0.408(10) 1 d P A 2
F7' F 0.2729(16) 0.0736(10) -0.1213(8) 0.140(5) Uani 0.408(10) 1 d P A 2
F8' F 0.250(3) -0.117(3) -0.152(2) 0.153(10) Uani 0.408(10) 1 d P A 2
F9' F 0.3102(13) -0.1742(9) -0.0021(6) 0.152(6) Uani 0.408(10) 1 d P A 2
F10' F 0.3747(12) -0.0514(7) 0.1610(6) 0.122(5) Uani 0.408(10) 1 d P A 2
N1 N 0.4135(3) 0.2593(2) 0.5064(2) 0.0525(9) Uani 1 1 d . . .
H1 H 0.4442 0.2556 0.4730 0.063 Uiso 1 1 calc R . .
N2 N 0.3355(3) 0.1702(3) 0.3134(2) 0.0601(9) Uani 1 1 d . . .
N3 N 0.5317(3) 0.2970(3) 0.3184(2) 0.0622(10) Uani 1 1 d . . .
H3 H 0.4979 0.2973 0.3497 0.075 Uiso 1 1 calc R . .
N4 N 0.6297(3) 0.3984(3) 0.5207(2) 0.0526(9) Uani 1 1 d . . .
H4 H 0.6141 0.3371 0.4983 0.063 Uiso 1 1 calc R . .
N5 N 0.6878(3) 0.4403(3) 0.8101(2) 0.0654(10) Uani 1 1 d . . .
N6 N 0.8626(18) 0.4261(16) 0.9440(8) 0.100(6) Uani 0.56(3) 1 d P B 1
H6 H 0.8505 0.4253 0.8913 0.121 Uiso 0.56(3) 1 calc PR B 1
N6' N 0.796(3) 0.374(2) 0.9460(10) 0.103(7) Uani 0.44(3) 1 d P B 2
H6' H 0.7398 0.3392 0.8944 0.124 Uiso 0.44(3) 1 calc PR B 2
C1 C 0.4672(3) 0.3164(3) 0.5951(3) 0.0527(10) Uani 1 1 d . . .
C2 C 0.3886(4) 0.3016(3) 0.6245(3) 0.0616(12) Uani 1 1 d . . .
H2A H 0.4016 0.3307 0.6818 0.074 Uiso 1 1 calc R . .
C3 C 0.2873(4) 0.2353(3) 0.5528(3) 0.0617(12) Uani 1 1 d . . .
H3A H 0.2204 0.2125 0.5540 0.074 Uiso 1 1 calc R . .
C4 C 0.3022(4) 0.2089(3) 0.4796(3) 0.0546(10) Uani 1 1 d . . .
C5 C 0.2228(4) 0.1440(3) 0.3917(3) 0.0578(11) Uani 1 1 d . . .
C6 C 0.2374(4) 0.1235(3) 0.3175(3) 0.0609(12) Uani 1 1 d . . .
C7 C 0.1569(4) 0.0476(4) 0.2325(3) 0.0740(14) Uani 1 1 d . . .
H7 H 0.0848 0.0076 0.2172 0.089 Uiso 1 1 calc R . .
C8 C 0.2033(4) 0.0449(4) 0.1802(3) 0.0760(14) Uani 1 1 d . . .
H8 H 0.1711 0.0017 0.1223 0.091 Uiso 1 1 calc R . .
C9 C 0.3142(4) 0.1223(3) 0.2307(3) 0.0668(13) Uani 1 1 d . . .
C10 C 0.3895(4) 0.1462(4) 0.1964(3) 0.0708(13) Uani 1 1 d . A .
C11 C 0.4918(4) 0.2265(4) 0.2389(3) 0.0659(12) Uani 1 1 d . . .
C12 C 0.5727(5) 0.2542(4) 0.2098(3) 0.0792(15) Uani 1 1 d . . .
H12 H 0.5667 0.2204 0.1564 0.095 Uiso 1 1 calc R . .
C13 C 0.6583(4) 0.3361(4) 0.2714(3) 0.0705(13) Uani 1 1 d . . .
H13 H 0.7228 0.3675 0.2691 0.085 Uiso 1 1 calc R . .
C14 C 0.6341(4) 0.3682(4) 0.3424(3) 0.0611(11) Uani 1 1 d . . .
C15 C 0.6960(4) 0.4517(3) 0.4169(3) 0.0588(11) Uani 1 1 d . . .
C16 C 0.6680(3) 0.4701(3) 0.4887(3) 0.0569(11) Uani 1 1 d . . .
C17 C 0.6789(4) 0.5570(3) 0.5403(3) 0.0615(12) Uani 1 1 d . . .
H17 H 0.7026 0.6177 0.5338 0.074 Uiso 1 1 calc R . .
C18 C 0.6477(4) 0.5376(3) 0.6046(3) 0.0612(12) Uani 1 1 d . . .
H18 H 0.6459 0.5832 0.6474 0.073 Uiso 1 1 calc R . .
C19 C 0.6202(3) 0.4389(3) 0.5933(3) 0.0507(10) Uani 1 1 d . . .
C20 C 0.5915(3) 0.3783(3) 0.6461(3) 0.0514(10) Uani 1 1 d . . .
C21 C 0.6183(3) 0.4446(3) 0.7363(3) 0.0526(10) Uani 1 1 d . . .
C22 C 0.5727(4) 0.5153(3) 0.7535(3) 0.0583(11) Uani 1 1 d . . .
H22 H 0.5216 0.5303 0.7111 0.070 Uiso 1 1 calc R . .
C23 C 0.6186(4) 0.5546(3) 0.8424(3) 0.0603(12) Uani 1 1 d . . .
H23 H 0.6058 0.6025 0.8737 0.072 Uiso 1 1 calc R . .
C24 C 0.6905(4) 0.5089(4) 0.8794(3) 0.0676(13) Uani 1 1 d . . .
C25 C 0.7550(5) 0.5220(5) 0.9675(3) 0.0900(17) Uani 1 1 d . B .
C26 C 0.8220(7) 0.4695(6) 0.9959(5) 0.125(3) Uani 1 1 d . . .
C27 C 0.856(2) 0.4551(16) 1.0800(10) 0.106(6) Uani 0.56(3) 1 d P B 1
H27 H 0.8427 0.4794 1.1260 0.127 Uiso 0.56(3) 1 calc PR B 1
C28 C 0.915(3) 0.396(3) 1.077(3) 0.135(11) Uani 0.56(3) 1 d P B 1
H28 H 0.9424 0.3678 1.1198 0.162 Uiso 0.56(3) 1 calc PR B 1
C29 C 0.927(3) 0.385(3) 0.997(3) 0.135(11) Uani 0.56(3) 1 d P B 1
H29 H 0.9691 0.3555 0.9826 0.162 Uiso 0.56(3) 1 calc PR B 1
C30 C 0.1108(4) 0.0922(3) 0.3820(3) 0.0598(11) Uani 1 1 d . . .
C31 C 0.0278(4) 0.1264(4) 0.3538(3) 0.0711(13) Uani 1 1 d . . .
C32 C -0.0740(4) 0.0820(5) 0.3492(3) 0.0763(14) Uani 1 1 d . . .
C33 C -0.0969(4) -0.0007(4) 0.3696(3) 0.0761(15) Uani 1 1 d . . .
C34 C -0.0194(5) -0.0380(4) 0.3971(3) 0.0726(14) Uani 1 1 d . . .
C35 C 0.0835(4) 0.0081(4) 0.4030(3) 0.0664(13) Uani 1 1 d . . .
C36 C 0.3590(5) 0.0808(4) 0.1054(3) 0.0776(15) Uani 1 1 d . . .
C37 C 0.283(2) 0.086(2) 0.029(2) 0.092(7) Uani 0.592(10) 1 d P A 1
C38 C 0.257(4) 0.029(6) -0.054(5) 0.111(14) Uani 0.592(10) 1 d P A 1
C39 C 0.31(3) -0.04(2) -0.06(3) 0.12(3) Uani 0.592(10) 1 d P A 1
C40 C 0.3820(17) -0.0423(14) 0.0131(12) 0.107(5) Uani 0.592(10) 1 d P A 1
C41 C 0.4094(17) 0.0173(14) 0.0958(13) 0.102(5) Uani 0.592(10) 1 d P A 1
C42 C 0.7989(4) 0.5253(3) 0.4305(3) 0.0594(11) Uani 1 1 d . . .
C43 C 0.8032(4) 0.5720(4) 0.3683(3) 0.0647(12) Uani 1 1 d . . .
C44 C 0.8996(4) 0.6425(4) 0.3818(4) 0.0710(13) Uani 1 1 d . . .
C45 C 0.9963(4) 0.6690(4) 0.4570(4) 0.0800(15) Uani 1 1 d . . .
C46 C 0.9975(4) 0.6269(4) 0.5208(4) 0.0780(15) Uani 1 1 d . . .
C47 C 0.8998(4) 0.5566(4) 0.5063(3) 0.0659(12) Uani 1 1 d . . .
C48 C 0.6620(4) 0.3165(4) 0.6641(3) 0.0583(11) Uani 1 1 d . . .
C49 C 0.6218(5) 0.2193(4) 0.6578(4) 0.0825(15) Uani 1 1 d . . .
C50 C 0.6909(7) 0.1676(5) 0.6762(4) 0.104(2) Uani 1 1 d . . .
C51 C 0.7957(7) 0.2095(7) 0.7011(4) 0.102(2) Uani 1 1 d . . .
C52 C 0.8406(5) 0.3054(6) 0.7090(3) 0.0909(18) Uani 1 1 d . . .
C53 C 0.7723(4) 0.3569(4) 0.6906(3) 0.0717(14) Uani 1 1 d . . .
C54 C 0.7524(6) 0.5935(5) 1.0379(3) 0.0848(16) Uani 1 1 d . . .
C55 C 0.6717(6) 0.5658(5) 1.0641(3) 0.0883(17) Uani 1 1 d . B .
C56 C 0.6671(5) 0.6303(5) 1.1290(3) 0.0887(17) Uani 1 1 d . . .
C57 C 0.7459(6) 0.7241(5) 1.1682(3) 0.0874(17) Uani 1 1 d . B .
C58 C 0.8259(6) 0.7520(5) 1.1446(4) 0.0931(18) Uani 1 1 d . . .
C59 C 0.8286(6) 0.6874(5) 1.0807(4) 0.0895(17) Uani 1 1 d . B .
C27' C 0.923(3) 0.504(2) 1.0765(12) 0.106(8) Uani 0.44(3) 1 d P B 2
H27' H 0.9574 0.5639 1.1219 0.127 Uiso 0.44(3) 1 calc PR B 2
C28' C 0.962(5) 0.428(4) 1.074(4) 0.136(15) Uani 0.44(3) 1 d P B 2
H28' H 1.0292 0.4316 1.1162 0.163 Uiso 0.44(3) 1 calc PR B 2
C29' C 0.879(4) 0.345(4) 0.995(4) 0.135(14) Uani 0.44(3) 1 d P B 2
H29' H 0.8793 0.2833 0.9799 0.161 Uiso 0.44(3) 1 calc PR B 2
C37' C 0.331(3) 0.106(3) 0.030(3) 0.091(9) Uani 0.408(10) 1 d P A 2
C38' C 0.297(7) 0.042(8) -0.052(7) 0.109(18) Uani 0.408(10) 1 d P A 2
C39' C 0.29(5) -0.05(3) -0.06(4) 0.12(5) Uani 0.408(10) 1 d P A 2
C40' C 0.317(3) -0.0814(19) 0.0115(17) 0.104(7) Uani 0.408(10) 1 d P A 2
C41' C 0.350(2) -0.0161(19) 0.0933(18) 0.095(7) Uani 0.408(10) 1 d P A 2

loop_
_atom_site_aniso_label
_atom_site_aniso_U_11
_atom_site_aniso_U_22
_atom_site_aniso_U_33
_atom_site_aniso_U_23
_atom_site_aniso_U_13
_atom_site_aniso_U_12
F1 0.093(2) 0.106(3) 0.122(3) 0.056(2) 0.045(2) 0.041(2)
F2 0.081(2) 0.137(3) 0.126(3) 0.036(2) 0.038(2) 0.049(2)
F3 0.081(2) 0.100(2) 0.115(3) -0.005(2) 0.060(2) 0.0011(18)
F4 0.120(3) 0.0692(19) 0.112(3) 0.0193(18) 0.071(2) 0.0081(18)
F5 0.093(2) 0.0691(19) 0.096(2) 0.0248(17) 0.0416(18) 0.0259(17)
F6 0.137(8) 0.127(7) 0.074(4) 0.015(4) 0.014(4) 0.068(7)
F7 0.175(10) 0.161(8) 0.063(5) 0.007(5) 0.002(6) 0.055(8)
F8 0.20(2) 0.151(16) 0.059(11) -0.044(8) 0.033(13) 0.053(16)
F9 0.190(10) 0.138(7) 0.116(6) -0.011(5) 0.048(6) 0.081(8)
F10 0.143(8) 0.135(7) 0.084(5) 0.004(4) 0.015(5) 0.078(6)
F11 0.0731(18) 0.105(2) 0.0664(18) 0.0400(16) 0.0295(16) 0.0334(17)
F12 0.104(2) 0.103(2) 0.109(2) 0.052(2) 0.066(2) 0.039(2)
F13 0.071(2) 0.109(3) 0.133(3) 0.028(2) 0.050(2) 0.0019(19)
F14 0.0575(18) 0.123(3) 0.090(2) 0.015(2) 0.0032(17) 0.0192(18)
F15 0.0709(18) 0.110(2) 0.0677(18) 0.0350(18) 0.0187(15) 0.0318(17)
F16 0.103(3) 0.069(2) 0.147(3) 0.048(2) 0.031(2) 0.026(2)
F17 0.188(5) 0.101(3) 0.184(5) 0.051(3) 0.042(4) 0.084(3)
F18 0.185(4) 0.181(5) 0.139(3) 0.033(3) 0.047(3) 0.146(4)
F19 0.083(3) 0.198(4) 0.122(3) 0.029(3) 0.033(2) 0.082(3)
F20 0.0572(17) 0.104(2) 0.081(2) 0.0185(18) 0.0223(15) 0.0235(17)
F21 0.112(3) 0.087(2) 0.096(3) 0.000(2) 0.014(2) 0.024(2)
F22 0.102(2) 0.145(3) 0.074(2) 0.029(2) 0.039(2) 0.030(2)
F23 0.120(3) 0.132(3) 0.077(2) -0.022(2) 0.044(2) 0.041(2)
F24 0.134(3) 0.086(2) 0.135(3) -0.010(2) 0.067(3) 0.018(2)
F25 0.146(3) 0.120(3) 0.122(3) 0.027(2) 0.082(3) 0.054(3)
F6' 0.171(13) 0.088(8) 0.061(5) 0.010(5) 0.023(7) 0.045(8)
F7' 0.180(14) 0.137(9) 0.048(6) 0.017(6) 0.031(8) 0.037(10)
F8' 0.18(3) 0.14(2) 0.048(12) -0.032(11) 0.011(13) 0.037(17)
F9' 0.191(14) 0.102(8) 0.093(7) -0.016(6) 0.013(7) 0.075(9)
F10' 0.168(12) 0.091(7) 0.071(6) 0.020(5) 0.027(6) 0.053(7)
N1 0.053(2) 0.051(2) 0.043(2) 0.0086(16) 0.0222(17) 0.0143(17)
N2 0.061(2) 0.055(2) 0.043(2) 0.0075(17) 0.0178(18) 0.0122(19)
N3 0.063(2) 0.068(2) 0.046(2) 0.0095(19) 0.0271(19) 0.018(2)
N4 0.057(2) 0.048(2) 0.0432(19) 0.0092(16) 0.0207(17) 0.0158(17)
N5 0.075(3) 0.067(2) 0.041(2) 0.0063(18) 0.018(2) 0.034(2)
N6 0.105(11) 0.103(11) 0.082(7) 0.016(7) 0.023(7) 0.068(10)
N6' 0.111(16) 0.097(13) 0.082(9) 0.019(8) 0.021(9) 0.059(13)
C1 0.059(3) 0.046(2) 0.044(2) 0.012(2) 0.021(2) 0.016(2)
C2 0.064(3) 0.063(3) 0.042(2) 0.006(2) 0.024(2) 0.014(2)
C3 0.058(3) 0.058(3) 0.053(3) 0.012(2) 0.026(2) 0.008(2)
C4 0.055(3) 0.048(2) 0.046(2) 0.010(2) 0.019(2) 0.011(2)
C5 0.059(3) 0.050(2) 0.050(3) 0.013(2) 0.020(2) 0.013(2)
C6 0.060(3) 0.054(3) 0.048(3) 0.009(2) 0.017(2) 0.014(2)
C7 0.067(3) 0.062(3) 0.052(3) 0.003(2) 0.014(3) 0.003(3)
C8 0.082(4) 0.063(3) 0.049(3) 0.000(2) 0.025(3) 0.006(3)
C9 0.075(3) 0.062(3) 0.047(3) 0.010(2) 0.024(3) 0.020(3)
C10 0.082(3) 0.072(3) 0.045(3) 0.010(2) 0.026(3) 0.025(3)
C11 0.074(3) 0.073(3) 0.046(3) 0.015(2) 0.028(3) 0.027(3)
C12 0.084(4) 0.087(4) 0.053(3) 0.007(3) 0.034(3) 0.027(3)
C13 0.064(3) 0.081(3) 0.059(3) 0.011(3) 0.033(3) 0.023(3)
C14 0.058(3) 0.071(3) 0.050(3) 0.016(2) 0.024(2) 0.025(3)
C15 0.057(3) 0.066(3) 0.050(3) 0.018(2) 0.025(2) 0.021(2)
C16 0.053(3) 0.059(3) 0.047(2) 0.013(2) 0.019(2) 0.017(2)
C17 0.068(3) 0.053(3) 0.060(3) 0.019(2) 0.030(2) 0.021(2)
C18 0.067(3) 0.056(3) 0.049(3) 0.006(2) 0.024(2) 0.024(2)
C19 0.054(2) 0.050(3) 0.042(2) 0.009(2) 0.022(2) 0.019(2)
C20 0.054(2) 0.053(2) 0.040(2) 0.011(2) 0.017(2) 0.021(2)
C21 0.056(3) 0.053(3) 0.040(2) 0.009(2) 0.020(2) 0.020(2)
C22 0.060(3) 0.060(3) 0.046(3) 0.009(2) 0.020(2) 0.026(2)
C23 0.064(3) 0.056(3) 0.053(3) 0.007(2) 0.026(2) 0.024(2)
C24 0.079(3) 0.072(3) 0.045(3) 0.008(2) 0.026(3) 0.035(3)
C25 0.106(4) 0.090(4) 0.052(3) 0.007(3) 0.016(3) 0.055(4)
C26 0.134(6) 0.120(6) 0.077(4) 0.003(4) 0.007(4) 0.076(5)
C27 0.114(14) 0.105(12) 0.080(9) 0.021(8) 0.025(9) 0.056(12)
C28 0.14(3) 0.13(3) 0.100(17) 0.028(18) 0.02(2) 0.06(2)
C29 0.13(3) 0.12(2) 0.102(17) 0.010(18) 0.01(2) 0.065(19)
C30 0.056(3) 0.056(3) 0.050(3) 0.009(2) 0.023(2) 0.010(2)
C31 0.068(3) 0.068(3) 0.061(3) 0.019(3) 0.024(3) 0.017(3)
C32 0.059(3) 0.086(4) 0.067(3) 0.010(3) 0.025(3) 0.024(3)
C33 0.062(3) 0.074(4) 0.060(3) -0.004(3) 0.031(3) -0.002(3)
C34 0.074(4) 0.057(3) 0.063(3) 0.003(3) 0.036(3) 0.003(3)
C35 0.067(3) 0.055(3) 0.055(3) 0.004(2) 0.023(3) 0.012(3)
C36 0.100(4) 0.073(4) 0.047(3) 0.009(3) 0.031(3) 0.031(3)
C37 0.115(18) 0.090(13) 0.054(8) 0.016(8) 0.035(13) 0.031(15)
C38 0.13(3) 0.108(19) 0.053(13) 0.015(11) 0.03(2) 0.03(3)
C39 0.14(10) 0.11(8) 0.06(2) 0.00(6) 0.03(5) 0.04(7)
C40 0.129(14) 0.102(12) 0.073(10) 0.000(8) 0.044(11) 0.050(11)
C41 0.120(14) 0.098(12) 0.062(9) 0.006(8) 0.031(11) 0.042(11)
C42 0.055(3) 0.067(3) 0.054(3) 0.016(2) 0.026(2) 0.024(2)
C43 0.053(3) 0.078(3) 0.061(3) 0.020(3) 0.028(3) 0.024(3)
C44 0.071(4) 0.073(3) 0.079(4) 0.030(3) 0.042(3) 0.030(3)
C45 0.059(3) 0.079(4) 0.086(4) 0.014(3) 0.037(3) 0.014(3)
C46 0.056(3) 0.085(4) 0.071(3) 0.007(3) 0.021(3) 0.025(3)
C47 0.058(3) 0.075(3) 0.058(3) 0.022(3) 0.023(3) 0.025(3)
C48 0.070(3) 0.065(3) 0.041(2) 0.012(2) 0.025(2) 0.034(3)
C49 0.091(4) 0.073(4) 0.071(3) 0.019(3) 0.024(3) 0.042(4)
C50 0.128(6) 0.086(5) 0.086(4) 0.026(4) 0.031(4) 0.059(5)
C51 0.110(6) 0.111(6) 0.077(4) 0.013(4) 0.025(4) 0.078(5)
C52 0.085(4) 0.121(6) 0.060(3) 0.011(3) 0.024(3) 0.059(4)
C53 0.071(4) 0.082(4) 0.051(3) 0.005(3) 0.023(3) 0.037(3)
C54 0.103(4) 0.086(4) 0.043(3) 0.005(3) 0.018(3) 0.045(4)
C55 0.098(4) 0.079(4) 0.052(3) 0.007(3) 0.011(3) 0.032(4)
C56 0.098(4) 0.100(5) 0.043(3) 0.009(3) 0.022(3) 0.034(4)
C57 0.102(4) 0.091(4) 0.045(3) -0.001(3) 0.027(3) 0.034(4)
C58 0.105(5) 0.079(4) 0.065(3) -0.003(3) 0.035(4) 0.025(4)
C59 0.105(5) 0.089(4) 0.065(3) 0.012(3) 0.039(4) 0.037(4)
C27' 0.111(19) 0.103(15) 0.080(11) 0.022(10) 0.022(11) 0.051(15)
C28' 0.13(3) 0.13(3) 0.10(2) 0.02(2) 0.02(3) 0.06(3)
C29' 0.13(3) 0.12(3) 0.10(2) 0.01(2) 0.02(2) 0.07(2)
C37' 0.12(3) 0.09(3) 0.054(11) 0.009(13) 0.034(18) 0.04(2)
C38' 0.14(5) 0.10(4) 0.055(18) 0.01(2) 0.03(3) 0.04(4)
C39' 0.14(12) 0.11(10) 0.06(3) 0.00(6) 0.03(6) 0.03(8)
C40' 0.13(2) 0.094(17) 0.066(13) -0.001(12) 0.035(14) 0.044(14)
C41' 0.115(19) 0.090(16) 0.057(11) 0.006(11) 0.029(15) 0.043(14)

loop_
_atom_type_symbol
_atom_type_description
_atom_type_scat_dispersion_real
_atom_type_scat_dispersion_imag
_atom_type_scat_source
C C 0.0033 0.0016 'International Tables Vol C Tables 4.2.6.8 and 6.1.1.4'
H H 0.0000 0.0000 'International Tables Vol C Tables 4.2.6.8 and 6.1.1.4'
N N 0.0061 0.0033 'International Tables Vol C Tables 4.2.6.8 and 6.1.1.4'
F F 0.0171 0.0103 'International Tables Vol C Tables 4.2.6.8 and 6.1.1.4'

loop_
_geom_angle_atom_site_label_1
_geom_angle_atom_site_label_2
_geom_angle_atom_site_label_3
_geom_angle
C1 N1 C4 109.3(3)
C1 N1 H1 125.4
C4 N1 H1 125.4
C9 N2 C6 104.8(4)
C11 N3 C14 111.1(4)
C11 N3 H3 124.4
C14 N3 H3 124.4
C19 N4 C16 110.3(3)
C19 N4 H4 124.8
C16 N4 H4 124.8
C21 N5 C24 105.3(4)
C29 N6 C26 105(2)
C29 N6 H6 127.3
C26 N6 H6 127.3
C26 N6' C29' 108(2)
C26 N6' H6' 126.2
C29' N6' H6' 126.2
N1 C1 C2 107.4(4)
N1 C1 C20 122.5(4)
C2 C1 C20 130.0(4)
C3 C2 C1 107.6(4)
C3 C2 H2A 126.2
C1 C2 H2A 126.2
C4 C3 C2 108.8(4)
C4 C3 H3A 125.6
C2 C3 H3A 125.6
C3 C4 N1 107.0(4)
C3 C4 C5 129.1(4)
N1 C4 C5 124.0(4)
C6 C5 C4 128.4(4)
C6 C5 C30 118.2(4)
C4 C5 C30 113.4(4)
C5 C6 N2 125.6(4)
C5 C6 C7 125.5(4)
N2 C6 C7 108.8(4)
C8 C7 C6 108.2(4)
C8 C7 H7 125.9
C6 C7 H7 125.9
C7 C8 C9 106.7(4)
C7 C8 H8 126.7
C9 C8 H8 126.7
N2 C9 C10 124.4(4)
N2 C9 C8 111.5(4)
C10 C9 C8 124.1(4)
C11 C10 C9 126.0(4)
C11 C10 C36 115.3(5)
C9 C10 C36 118.8(5)
N3 C11 C10 124.5(4)
N3 C11 C12 106.2(4)
C10 C11 C12 129.2(4)
C13 C12 C11 109.1(4)
C13 C12 H12 125.4
C11 C12 H12 125.4
C12 C13 C14 108.6(4)
C12 C13 H13 125.7
C14 C13 H13 125.7
C15 C14 N3 126.5(4)
C15 C14 C13 128.6(4)
N3 C14 C13 104.8(4)
C14 C15 C16 123.0(4)
C14 C15 C42 120.9(4)
C16 C15 C42 116.0(4)
C17 C16 N4 107.0(4)
C17 C16 C15 129.4(4)
N4 C16 C15 123.5(4)
C16 C17 C18 107.8(4)
C16 C17 H17 126.1
C18 C17 H17 126.1
C19 C18 C17 108.2(4)
C19 C18 H18 125.9
C17 C18 H18 125.9
N4 C19 C18 106.6(4)
N4 C19 C20 120.8(4)
C18 C19 C20 132.6(4)
C19 C20 C1 108.0(3)
C19 C20 C21 110.2(3)
C1 C20 C21 108.0(3)
C19 C20 C48 109.8(3)
C1 C20 C48 113.3(3)
C21 C20 C48 107.4(3)
N5 C21 C22 111.7(3)
N5 C21 C20 120.6(4)
C22 C21 C20 127.7(4)
C23 C22 C21 106.6(4)
C23 C22 H22 126.7
C21 C22 H22 126.7
C22 C23 C24 106.6(4)
C22 C23 H23 126.7
C24 C23 H23 126.7
C25 C24 N5 120.8(4)
C25 C24 C23 129.4(4)
N5 C24 C23 109.7(4)
C24 C25 C26 123.9(5)
C24 C25 C54 118.6(5)
C26 C25 C54 117.4(5)
N6' C26 N6 44.5(7)
N6' C26 C25 123.4(10)
N6 C26 C25 123.6(9)
N6' C26 C27' 109.7(14)
N6 C26 C27' 93.2(11)
C25 C26 C27' 126.9(10)
N6' C26 C27 96.0(11)
N6 C26 C27 112.6(12)
C25 C26 C27 123.8(9)
C27' C26 C27 43.6(8)
C28 C27 C26 104(2)
C28 C27 H27 128.0
C26 C27 H27 128.0
C27 C28 C29 109(3)
C27 C28 H28 125.5
C29 C28 H28 125.5
N6 C29 C28 108(3)
N6 C29 H29 125.8
C28 C29 H29 125.8
C35 C30 C31 115.2(4)
C35 C30 C5 122.4(4)
C31 C30 C5 122.4(4)
F1 C31 C32 119.1(5)
F1 C31 C30 117.9(4)
C32 C31 C30 122.9(5)
F2 C32 C33 121.2(5)
F2 C32 C31 119.3(6)
C33 C32 C31 119.5(5)
F3 C33 C32 119.9(6)
F3 C33 C34 119.6(6)
C32 C33 C34 120.3(5)
F4 C34 C33 120.2(5)
F4 C34 C35 120.1(6)
C33 C34 C35 119.7(5)
F5 C35 C30 119.8(4)
F5 C35 C34 117.9(5)
C30 C35 C34 122.3(5)
C37' C36 C37 27.4(14)
C37' C36 C41 106(2)
C37 C36 C41 117.8(17)
C37' C36 C41' 116(2)
C37 C36 C41' 110.4(19)
C41 C36 C41' 34.9(9)
C37' C36 C10 125(2)
C37 C36 C10 120.7(15)
C41 C36 C10 121.5(9)
C41' C36 C10 119.1(12)
F6 C37 C38 117(4)
F6 C37 C36 122(2)
C38 C37 C36 121(4)
F7 C38 C37 121(6)
F7 C38 C39 119(10)
C37 C38 C39 120(10)
F8 C39 C40 118(10)
F8 C39 C38 123(10)
C40 C39 C38 119(10)
F9 C40 C39 118(10)
F9 C40 C41 119.7(18)
C39 C40 C41 120(10)
F10 C41 C40 118.3(17)
F10 C41 C36 119.9(14)
C40 C41 C36 121.7(18)
C47 C42 C43 114.1(4)
C47 C42 C15 123.0(4)
C43 C42 C15 122.8(4)
F11 C43 C44 117.4(4)
F11 C43 C42 119.7(4)
C44 C43 C42 122.9(4)
F12 C44 C45 120.0(5)
F12 C44 C43 119.8(5)
C45 C44 C43 120.1(5)
F13 C45 C44 120.7(6)
F13 C45 C46 119.4(5)
C44 C45 C46 119.9(5)
F14 C46 C45 121.2(5)
F14 C46 C47 119.6(5)
C45 C46 C47 119.2(5)
F15 C47 C42 118.2(4)
F15 C47 C46 117.9(4)
C42 C47 C46 123.8(5)
C53 C48 C49 114.3(5)
C53 C48 C20 121.0(4)
C49 C48 C20 124.7(4)
F16 C49 C48 122.2(5)
F16 C49 C50 115.9(6)
C48 C49 C50 121.9(6)
C51 C50 F17 120.9(7)
C51 C50 C49 121.4(7)
F17 C50 C49 117.7(8)
C50 C51 F18 122.0(8)
C50 C51 C52 119.6(6)
F18 C51 C52 118.3(8)
F19 C52 C51 122.2(6)
F19 C52 C53 118.6(7)
C51 C52 C53 119.2(6)
F20 C53 C48 120.6(4)
F20 C53 C52 115.7(5)
C48 C53 C52 123.7(6)
C59 C54 C55 116.3(5)
C59 C54 C25 122.6(6)
C55 C54 C25 121.1(6)
F21 C55 C56 117.8(7)
F21 C55 C54 119.8(5)
C56 C55 C54 122.4(6)
F22 C56 C57 121.1(5)
F22 C56 C55 121.0(6)
C57 C56 C55 117.9(6)
C58 C57 F23 121.0(6)
C58 C57 C56 120.5(5)
F23 C57 C56 118.4(6)
C57 C58 C59 120.5(6)
C57 C58 F24 118.4(5)
C59 C58 F24 121.1(6)
F25 C59 C54 119.5(5)
F25 C59 C58 118.1(6)
C54 C59 C58 122.4(7)
C28' C27' C26 107(3)
C28' C27' H27' 126.6
C26 C27' H27' 126.6
C27' C28' C29' 108(4)
C27' C28' H28' 126.2
C29' C28' H28' 126.2
N6' C29' C28' 108(4)
N6' C29' H29' 126.0
C28' C29' H29' 126.0
F6' C37' C36 116(3)
F6' C37' C38' 122(6)
C36 C37' C38' 122(6)
F7' C38' C39' 121(10)
F7' C38' C37' 118(9)
C39' C38' C37' 121(10)
C38' C39' C40' 122(10)
C38' C39' F8' 117(10)
C40' C39' F8' 124(10)
F9' C40' C39' 117(10)
F9' C40' C41' 124(2)
C39' C40' C41' 119(10)
F10' C41' C40' 115(2)
F10' C41' C36 122.5(19)
C40' C41' C36 122(2)

loop_
_geom_bond_atom_site_label_1
_geom_bond_atom_site_label_2
_geom_bond_distance
F1 C31 1.366(6)
F2 C32 1.342(6)
F3 C33 1.336(6)
F4 C34 1.343(6)
F5 C35 1.339(6)
F6 C37 1.31(4)
F7 C38 1.35(8)
F8 C39 1.3(4)
F9 C40 1.342(18)
F10 C41 1.31(2)
F11 C43 1.342(5)
F12 C44 1.344(6)
F13 C45 1.338(6)
F14 C46 1.336(6)
F15 C47 1.344(5)
F16 C49 1.354(7)
F17 C50 1.370(9)
F18 C51 1.354(7)
F19 C52 1.348(8)
F20 C53 1.353(6)
F21 C55 1.354(7)
F22 C56 1.333(7)
F23 C57 1.349(6)
F24 C58 1.363(7)
F25 C59 1.348(7)
F6' C37' 1.30(5)
F7' C38' 1.34(12)
F8' C39' 1.5(5)
F9' C40' 1.35(2)
F10' C41' 1.35(3)
N1 C1 1.377(5)
N1 C4 1.384(5)
N1 H1 0.8600
N2 C9 1.351(5)
N2 C6 1.414(6)
N3 C11 1.359(5)
N3 C14 1.386(6)
N3 H3 0.8600
N4 C19 1.371(5)
N4 C16 1.384(6)
N4 H4 0.8600
N5 C21 1.305(5)
N5 C24 1.417(5)
N6 C29 1.40(4)
N6 C26 1.413(17)
N6 H6 0.8600
N6' C26 1.40(2)
N6' C29' 1.40(5)
N6' H6' 0.8600
C1 C2 1.389(6)
C1 C20 1.521(6)
C2 C3 1.389(6)
C2 H2A 0.9300
C3 C4 1.379(6)
C3 H3A 0.9300
C4 C5 1.419(6)
C5 C6 1.381(6)
C5 C30 1.493(6)
C6 C7 1.445(6)
C7 C8 1.323(7)
C7 H7 0.9300
C8 C9 1.451(7)
C8 H8 0.9300
C9 C10 1.418(7)
C10 C11 1.397(7)
C10 C36 1.514(6)
C11 C12 1.427(7)
C12 C13 1.333(7)
C12 H12 0.9300
C13 C14 1.446(6)
C13 H13 0.9300
C14 C15 1.377(6)
C15 C16 1.459(6)
C15 C42 1.466(6)
C16 C17 1.376(6)
C17 C18 1.405(6)
C17 H17 0.9300
C18 C19 1.387(6)
C18 H18 0.9300
C19 C20 1.502(6)
C20 C21 1.525(5)
C20 C48 1.551(6)
C21 C22 1.451(6)
C22 C23 1.343(6)
C22 H22 0.9300
C23 C24 1.419(7)
C23 H23 0.9300
C24 C25 1.379(7)
C25 C26 1.420(9)
C25 C54 1.496(7)
C26 C27' 1.42(2)
C26 C27 1.43(2)
C27 C28 1.41(5)
C27 H27 0.9300
C28 C29 1.46(8)
C28 H28 0.9300
C29 H29 0.9300
C30 C35 1.382(7)
C30 C31 1.385(7)
C31 C32 1.381(7)
C32 C33 1.351(8)
C33 C34 1.353(8)
C34 C35 1.390(7)
C36 C37' 1.37(5)
C36 C37 1.38(4)
C36 C41 1.38(2)
C36 C41' 1.40(3)
C37 C38 1.37(8)
C38 C39 1.4(4)
C39 C40 1.4(5)
C40 C41 1.38(2)
C42 C47 1.384(6)
C42 C43 1.412(7)
C43 C44 1.378(7)
C44 C45 1.357(7)
C45 C46 1.377(8)
C46 C47 1.385(7)
C48 C53 1.358(7)
C48 C49 1.384(7)
C49 C50 1.411(9)
C50 C51 1.296(10)
C51 C52 1.363(10)
C52 C53 1.400(8)
C54 C59 1.354(9)
C54 C55 1.388(9)
C55 C56 1.385(8)
C56 C57 1.364(9)
C57 C58 1.349(8)
C58 C59 1.358(8)
C27' C28' 1.41(6)
C27' H27' 0.9300
C28' C29' 1.45(9)
C28' H28' 0.9300
C29' H29' 0.9300
C37' C38' 1.37(11)
C38' C39' 1.4(6)
C39' C40' 1.4(6)
C40' C41' 1.38(3)

loop_
_geom_torsion_atom_site_label_1
_geom_torsion_atom_site_label_2
_geom_torsion_atom_site_label_3
_geom_torsion_atom_site_label_4
_geom_torsion
C4 N1 C1 C2 0.1(5)
C4 N1 C1 C20 177.7(4)
N1 C1 C2 C3 -0.1(5)
C20 C1 C2 C3 -177.5(4)
C1 C2 C3 C4 0.1(5)
C2 C3 C4 N1 0.0(5)
C2 C3 C4 C5 -179.5(4)
C1 N1 C4 C3 0.0(5)
C1 N1 C4 C5 179.4(4)
C3 C4 C5 C6 175.0(5)
N1 C4 C5 C6 -4.4(7)
C3 C4 C5 C30 -5.8(7)
N1 C4 C5 C30 174.9(4)
C4 C5 C6 N2 -5.0(7)
C30 C5 C6 N2 175.8(4)
C4 C5 C6 C7 171.7(5)
C30 C5 C6 C7 -7.5(7)
C9 N2 C6 C5 175.9(4)
C9 N2 C6 C7 -1.3(5)
C5 C6 C7 C8 -175.0(5)
N2 C6 C7 C8 2.1(6)
C6 C7 C8 C9 -2.0(6)
C6 N2 C9 C10 178.5(5)
C6 N2 C9 C8 0.1(5)
C7 C8 C9 N2 1.2(6)
C7 C8 C9 C10 -177.2(5)
N2 C9 C10 C11 -5.8(8)
C8 C9 C10 C11 172.5(5)
N2 C9 C10 C36 174.6(5)
C8 C9 C10 C36 -7.2(7)
C14 N3 C11 C10 -178.7(5)
C14 N3 C11 C12 -0.3(5)
C9 C10 C11 N3 -3.5(8)
C36 C10 C11 N3 176.1(5)
C9 C10 C11 C12 178.5(5)
C36 C10 C11 C12 -1.8(8)
N3 C11 C12 C13 1.8(6)
C10 C11 C12 C13 -179.9(5)
C11 C12 C13 C14 -2.6(6)
C11 N3 C14 C15 177.4(4)
C11 N3 C14 C13 -1.2(5)
C12 C13 C14 C15 -176.2(5)
C12 C13 C14 N3 2.3(5)
N3 C14 C15 C16 8.9(7)
C13 C14 C15 C16 -172.9(4)
N3 C14 C15 C42 -174.8(4)
C13 C14 C15 C42 3.4(7)
C19 N4 C16 C17 -2.2(5)
C19 N4 C16 C15 174.5(4)
C14 C15 C16 C17 -143.9(5)
C42 C15 C16 C17 39.6(7)
C14 C15 C16 N4 40.2(6)
C42 C15 C16 N4 -136.3(4)
N4 C16 C17 C18 0.5(5)
C15 C16 C17 C18 -175.9(4)
C16 C17 C18 C19 1.4(5)
C16 N4 C19 C18 3.0(4)
C16 N4 C19 C20 -173.7(4)
C17 C18 C19 N4 -2.7(5)
C17 C18 C19 C20 173.5(4)
N4 C19 C20 C1 -78.5(4)
C18 C19 C20 C1 105.8(5)
N4 C19 C20 C21 163.7(4)
C18 C19 C20 C21 -12.0(6)
N4 C19 C20 C48 45.5(5)
C18 C19 C20 C48 -130.2(5)
N1 C1 C20 C19 50.9(5)
C2 C1 C20 C19 -132.0(4)
N1 C1 C20 C21 170.1(4)
C2 C1 C20 C21 -12.8(6)
N1 C1 C20 C48 -70.9(5)
C2 C1 C20 C48 106.1(5)
C24 N5 C21 C22 -0.1(5)
C24 N5 C21 C20 -178.5(4)
C19 C20 C21 N5 -121.3(4)
C1 C20 C21 N5 120.9(4)
C48 C20 C21 N5 -1.7(6)
C19 C20 C21 C22 60.6(5)
C1 C20 C21 C22 -57.2(5)
C48 C20 C21 C22 -179.8(4)
N5 C21 C22 C23 0.3(5)
C20 C21 C22 C23 178.6(4)
C21 C22 C23 C24 -0.3(5)
C21 N5 C24 C25 178.7(5)
C21 N5 C24 C23 -0.1(5)
C22 C23 C24 C25 -178.4(6)
C22 C23 C24 N5 0.3(5)
N5 C24 C25 C26 -0.2(10)
C23 C24 C25 C26 178.4(6)
N5 C24 C25 C54 -178.4(5)
C23 C24 C25 C54 0.2(10)
C29' N6' C26 N6 76(3)
C29' N6' C26 C25 -178(2)
C29' N6' C26 C27' 2(3)
C29' N6' C26 C27 -41(3)
C29 N6 C26 N6' -76(2)
C29 N6 C26 C25 178.3(15)
C29 N6 C26 C27' 39(2)
C29 N6 C26 C27 -1(2)
C24 C25 C26 N6' -30(2)
C54 C25 C26 N6' 147.9(19)
C24 C25 C26 N6 23.7(17)
C54 C25 C26 N6 -158.0(15)
C24 C25 C26 C27' 149(2)
C54 C25 C26 C27' -32(2)
C24 C25 C26 C27 -156.6(15)
C54 C25 C26 C27 21.6(17)
N6' C26 C27 C28 40(2)
N6 C26 C27 C28 -3(2)
C25 C26 C27 C28 177.0(17)
C27' C26 C27 C28 -73(2)
C26 C27 C28 C29 7(3)
C26 N6 C29 C28 5(3)
C27 C28 C29 N6 -8(4)
C6 C5 C30 C35 96.0(5)
C4 C5 C30 C35 -83.4(5)
C6 C5 C30 C31 -85.9(5)
C4 C5 C30 C31 94.7(5)
C35 C30 C31 F1 178.5(4)
C5 C30 C31 F1 0.3(7)
C35 C30 C31 C32 1.8(7)
C5 C30 C31 C32 -176.4(4)
F1 C31 C32 F2 0.7(7)
C30 C31 C32 F2 177.3(4)
F1 C31 C32 C33 -179.2(4)
C30 C31 C32 C33 -2.6(8)
F2 C32 C33 F3 -1.6(7)
C31 C32 C33 F3 178.3(4)
F2 C32 C33 C34 -177.7(4)
C31 C32 C33 C34 2.2(8)
F3 C33 C34 F4 1.7(7)
C32 C33 C34 F4 177.9(4)
F3 C33 C34 C35 -177.3(4)
C32 C33 C34 C35 -1.1(7)
C31 C30 C35 F5 -178.8(4)
C5 C30 C35 F5 -0.5(6)
C31 C30 C35 C34 -0.7(6)
C5 C30 C35 C34 177.5(4)
F4 C34 C35 F5 -0.5(6)
C33 C34 C35 F5 178.5(4)
F4 C34 C35 C30 -178.6(4)
C33 C34 C35 C30 0.4(7)
C11 C10 C36 C37' -70.4(19)
C9 C10 C36 C37' 109.2(19)
C11 C10 C36 C37 -102.8(13)
C9 C10 C36 C37 76.9(14)
C11 C10 C36 C41 74.2(12)
C9 C10 C36 C41 -106.1(12)
C11 C10 C36 C41' 114.7(14)
C9 C10 C36 C41' -65.6(15)
C37' C36 C37 F6 -106(8)
C41 C36 C37 F6 -175.7(18)
C41' C36 C37 F6 147(2)
C10 C36 C37 F6 1(3)
C37' C36 C37 C38 71(7)
C41 C36 C37 C38 1(4)
C41' C36 C37 C38 -36(4)
C10 C36 C37 C38 178(3)
F6 C37 C38 F7 -5(6)
C36 C37 C38 F7 178(3)
F6 C37 C38 C39 177(15)
C36 C37 C38 C39 0(16)
F7 C38 C39 F8 4(34)
C37 C38 C39 F8 -178(20)
F7 C38 C39 C40 -178(15)
C37 C38 C39 C40 0(29)
F8 C39 C40 F9 -2(27)
C38 C39 C40 F9 180(14)
F8 C39 C40 C41 177(12)
C38 C39 C40 C41 -2(29)
F9 C40 C41 F10 -1(3)
C39 C40 C41 F10 -179(15)
F9 C40 C41 C36 -178.3(16)
C39 C40 C41 C36 3(15)
C37' C36 C41 F10 153(2)
C37 C36 C41 F10 179.6(17)
C41' C36 C41 F10 -94(4)
C10 C36 C41 F10 3(2)
C37' C36 C41 C40 -30(3)
C37 C36 C41 C40 -3(3)
C41' C36 C41 C40 83(3)
C10 C36 C41 C40 -179.9(15)
C14 C15 C42 C47 -124.4(5)
C16 C15 C42 C47 52.2(6)
C14 C15 C42 C43 56.9(6)
C16 C15 C42 C43 -126.5(5)
C47 C42 C43 F11 -178.1(4)
C15 C42 C43 F11 0.7(7)
C47 C42 C43 C44 0.0(7)
C15 C42 C43 C44 178.8(4)
F11 C43 C44 F12 -2.0(7)
C42 C43 C44 F12 179.8(4)
F11 C43 C44 C45 179.1(4)
C42 C43 C44 C45 0.9(7)
F12 C44 C45 F13 1.1(8)
C43 C44 C45 F13 180.0(4)
F12 C44 C45 C46 179.6(5)
C43 C44 C45 C46 -1.5(8)
F13 C45 C46 F14 -2.7(8)
C44 C45 C46 F14 178.8(5)
F13 C45 C46 C47 179.7(4)
C44 C45 C46 C47 1.2(8)
C43 C42 C47 F15 -176.9(4)
C15 C42 C47 F15 4.3(7)
C43 C42 C47 C46 -0.3(7)
C15 C42 C47 C46 -179.2(4)
F14 C46 C47 F15 -1.3(7)
C45 C46 C47 F15 176.3(5)
F14 C46 C47 C42 -177.9(4)
C45 C46 C47 C42 -0.3(8)
C19 C20 C48 C53 44.4(5)
C1 C20 C48 C53 165.2(4)
C21 C20 C48 C53 -75.5(5)
C19 C20 C48 C49 -137.6(4)
C1 C20 C48 C49 -16.8(6)
C21 C20 C48 C49 102.5(5)
C53 C48 C49 F16 178.6(5)
C20 C48 C49 F16 0.5(7)
C53 C48 C49 C50 -1.1(7)
C20 C48 C49 C50 -179.2(4)
F16 C49 C50 C51 -178.7(6)
C48 C49 C50 C51 1.0(9)
F16 C49 C50 F17 1.3(8)
C48 C49 C50 F17 -179.0(5)
F17 C50 C51 F18 -1.1(10)
C49 C50 C51 F18 178.9(5)
F17 C50 C51 C52 179.3(6)
C49 C50 C51 C52 -0.7(10)
C50 C51 C52 F19 -178.7(6)
F18 C51 C52 F19 1.7(9)
C50 C51 C52 C53 0.6(9)
F18 C51 C52 C53 -179.0(5)
C49 C48 C53 F20 -177.3(4)
C20 C48 C53 F20 0.9(6)
C49 C48 C53 C52 1.0(7)
C20 C48 C53 C52 179.2(4)
F19 C52 C53 F20 -3.0(7)
C51 C52 C53 F20 177.6(5)
F19 C52 C53 C48 178.6(4)
C51 C52 C53 C48 -0.7(8)
C24 C25 C54 C59 -95.7(7)
C26 C25 C54 C59 86.0(8)
C24 C25 C54 C55 85.5(8)
C26 C25 C54 C55 -92.8(8)
C59 C54 C55 F21 -176.5(5)
C25 C54 C55 F21 2.3(8)
C59 C54 C55 C56 1.2(9)
C25 C54 C55 C56 -179.9(5)
F21 C55 C56 F22 -2.5(8)
C54 C55 C56 F22 179.7(5)
F21 C55 C56 C57 177.4(5)
C54 C55 C56 C57 -0.4(9)
F22 C56 C57 C58 179.3(5)
C55 C56 C57 C58 -0.6(9)
F22 C56 C57 F23 1.0(9)
C55 C56 C57 F23 -179.0(5)
F23 C57 C58 C59 179.0(6)
C56 C57 C58 C59 0.7(10)
F23 C57 C58 F24 2.0(9)
C56 C57 C58 F24 -176.2(6)
C55 C54 C59 F25 178.8(5)
C25 C54 C59 F25 -0.1(9)
C55 C54 C59 C58 -1.2(9)
C25 C54 C59 C58 -180.0(6)
C57 C58 C59 F25 -179.7(5)
F24 C58 C59 F25 -2.8(9)
C57 C58 C59 C54 0.2(10)
F24 C58 C59 C54 177.1(6)
N6' C26 C27' C28' 2(3)
N6 C26 C27' C28' -40(3)
C25 C26 C27' C28' -178(2)
C27 C26 C27' C28' 80(3)
C26 C27' C28' C29' -5(5)
C26 N6' C29' C28' -5(5)
C27' C28' C29' N6' 6(6)
C37 C36 C37' F6' 92(8)
C41 C36 C37' F6' -147(3)
C41' C36 C37' F6' 177(2)
C10 C36 C37' F6' 2(4)
C37 C36 C37' C38' -85(8)
C41 C36 C37' C38' 35(5)
C41' C36 C37' C38' -1(5)
C10 C36 C37' C38' -176(4)
F6' C37' C38' F7' 4(8)
C36 C37' C38' F7' -179(4)
F6' C37' C38' C39' -177(28)
C36 C37' C38' C39' 0(28)
F7' C38' C39' C40' 179(27)
C37' C38' C39' C40' 0(54)
F7' C38' C39' F8' -3(51)
C37' C38' C39' F8' 178(24)
C38' C39' C40' F9' -179(28)
F8' C39' C40' F9' 3(55)
C38' C39' C40' C41' 1(53)
F8' C39' C40' C41' -177(30)
F9' C40' C41' F10' -1(4)
C39' C40' C41' F10' 180(27)
F9' C40' C41' C36 178(2)
C39' C40' C41' C36 -1(27)
C37' C36 C41' F10' -180(2)
C37 C36 C41' F10' -151(2)
C41 C36 C41' F10' 100(4)
C10 C36 C41' F10' -5(3)
C37' C36 C41' C40' 1(3)
C37 C36 C41' C40' 31(3)
C41 C36 C41' C40' -79(4)
C10 C36 C41' C40' 177(2)

loop_
_platon_squeeze_void_nr
_platon_squeeze_void_average_x
_platon_squeeze_void_average_y
_platon_squeeze_void_average_z
_platon_squeeze_void_volume
_platon_squeeze_void_count_electrons
1 0.000 0.000 0.000 266.0 25.7
2 0.440 1.050 0.722 159.2 21.6
3 0.561 0.949 1.276 158.9 21.2
